data_7225982
loop_
_publ_author_name
'Ohshima, Yu'
'Kubo, Kazuya'
'Matsumoto, Takashi'
'Ye, Heng-Yun'
'Noro, Shin-ichiro'
'Akutagawa, Tomoyuki'
'Nakamura, Takayoshi'

_publ_section_title
;
 One-dimensional supramolecular columnar structure of
 trans-syn-trans-dicyclohexano[18]crown-6 and organic ammonium cations
;
_journal_issue 41
_journal_name_full CrystEngComm
_journal_page_first 7959
_journal_paper_doi 10.1039/C6CE00980H
_journal_volume 18
_journal_year 2016
_chemical_formula_moiety 'C32 H43 F N Ni O6 S10'
_chemical_formula_sum 'C32 H43 F N Ni O6 S10'
_chemical_formula_weight 935.99
_chemical_name_systematic (m-fluoroanilinium)(trasn-syn-trans-dicyclohexano[18]crown-6)[Ni(dmit)2]
_space_group_IT_number 2
_symmetry_cell_setting triclinic
_symmetry_Int_Tables_number 2
_symmetry_space_group_name_Hall '-P 1'
_symmetry_space_group_name_H-M 'P -1'
_atom_sites_solution_hydrogens geom
_atom_sites_solution_primary direct
_atom_sites_solution_secondary difmap
_audit_update_record
;
2016-04-16 deposited with the CCDC.
2016-07-11 downloaded from the CCDC.
;
_cell_angle_alpha 77.941(6)
_cell_angle_beta 77.593(6)
_cell_angle_gamma 81.569(6)
_cell_formula_units_Z 6
_cell_length_a 13.4658(6)
_cell_length_b 19.0314(10)
_cell_length_c 24.7402(10)
_cell_measurement_reflns_used 37363
_cell_measurement_temperature 173
_cell_measurement_theta_max 27.56
_cell_measurement_theta_min 3.03
_cell_volume 6021.1(5)
_computing_cell_refinement 'RAPID AUTO'
_computing_data_collection 'RAPID AUTO (Rigaku, ????)'
_computing_data_reduction 'RAPID AUTO'
_computing_molecular_graphics 'CrystalStructure 4.1'
_computing_publication_material 'CrystalStructure 4.1 (Rigaku, 2013)'
_computing_structure_refinement 'SHELXL97 (Sheldrick, 2008)'
_diffrn_ambient_temperature 173
_diffrn_detector_area_resol_mean 10.000
_diffrn_measured_fraction_theta_full 0.990
_diffrn_measured_fraction_theta_max 0.990
_diffrn_measurement_device_type 'Rigaku R-AXIS RAPID'
_diffrn_measurement_method \w
_diffrn_radiation_type 'Mo K\a'
_diffrn_radiation_wavelength 0.71075
_diffrn_reflns_av_R_equivalents 0.0441
_diffrn_reflns_limit_h_max 17
_diffrn_reflns_limit_h_min -17
_diffrn_reflns_limit_k_max 24
_diffrn_reflns_limit_k_min -24
_diffrn_reflns_limit_l_max 31
_diffrn_reflns_limit_l_min -32
_diffrn_reflns_number 59294
_diffrn_reflns_theta_full 27.48
_diffrn_reflns_theta_max 27.48
_diffrn_reflns_theta_min 3.03
_diffrn_standards_number 0
_exptl_absorpt_coefficient_mu 1.051
_exptl_absorpt_correction_T_max 0.823
_exptl_absorpt_correction_T_min 0.549
_exptl_absorpt_correction_type multi-scan
_exptl_absorpt_process_details 'ABSCOR (Rigaku, 1995)'
_exptl_crystal_colour deep
_exptl_crystal_density_diffrn 1.549
_exptl_crystal_density_method 'not measured'
_exptl_crystal_description platelet
_exptl_crystal_F_000 2922.00
_exptl_crystal_size_max 0.496
_exptl_crystal_size_mid 0.239
_exptl_crystal_size_min 0.185
_refine_diff_density_max 1.32
_refine_diff_density_min -0.83
_refine_ls_extinction_method none
_refine_ls_goodness_of_fit_ref 1.060
_refine_ls_hydrogen_treatment constr
_refine_ls_number_parameters 1452
_refine_ls_number_reflns 27358
_refine_ls_number_restraints 346
_refine_ls_R_factor_gt 0.0744
_refine_ls_shift/su_max 0.055
_refine_ls_structure_factor_coef Fsqd
_refine_ls_weighting_details 'w = 1/[\s^2^(Fo^2^)+(0.0965P)^2^+14.0081P] where P=(Fo^2^+2Fc^2^)/3'
_refine_ls_weighting_scheme calc
_refine_ls_wR_factor_ref 0.2437
_reflns_number_gt 15115
_reflns_number_total 27358
_reflns_threshold_expression F^2^>2.0\s(F^2^)
_cod_data_source_file c6ce00980h2.cif
_cod_data_source_block m-fluoroanilinium_trans-syn-trans-dicyclohexano-18-crown-6_Ni_dmit2
_cod_depositor_comments 'Adding full bibliography for 7225981--7225982.cif.'
_cod_database_code 7225982

loop_
_symmetry_equiv_pos_site_id
_symmetry_equiv_pos_as_xyz
1 +X,+Y,+Z
2 -X,-Y,-Z

loop_
_atom_site_label
_atom_site_type_symbol
_atom_site_fract_x
_atom_site_fract_y
_atom_site_fract_z
_atom_site_U_iso_or_equiv
_atom_site_adp_type
_atom_site_occupancy
_atom_site_symmetry_multiplicity
_atom_site_calc_flag
_atom_site_refinement_flags
Ni1 Ni 0.46258(5) 0.50008(3) 0.77751(3) 0.03299(16) Uani 1 2 d .
Ni2 Ni 0.84574(5) 0.16796(3) 0.40712(3) 0.03919(17) Uani 1 2 d .
Ni3 Ni 1.22071(6) 0.82676(4) 0.04368(3) 0.03252(18) Uani 0.85 2 d .
Ni4 Ni 1.1004(4) 0.8461(3) 0.13254(19) 0.0298(9) Uani 0.15 2 d .
S5 S 0.50885(10) 0.40190(6) 0.74353(5) 0.0384(3) Uani 1 2 d .
S6 S 0.56848(10) 0.56130(7) 0.71274(5) 0.0387(3) Uani 1 2 d .
S7 S 0.79719(11) 0.26804(6) 0.43815(6) 0.0405(3) Uani 1 2 d .
S8 S 0.41502(10) 0.59811(7) 0.81139(6) 0.0390(3) Uani 1 2 d .
S9 S 0.66836(11) 0.36998(7) 0.64269(6) 0.0432(3) Uani 1 2 d .
S10 S 0.35061(10) 0.44056(6) 0.83894(6) 0.0380(3) Uani 1 2 d .
S11 S 0.73360(12) 0.10979(7) 0.46923(6) 0.0459(3) Uani 1 2 d .
S12 S 0.63318(11) 0.30271(7) 0.53638(6) 0.0444(3) Uani 1 2 d .
S13 S 0.96029(11) 0.22519(7) 0.34606(6) 0.0436(3) Uani 1 2 d .
S14 S 0.89379(11) 0.06761(7) 0.37649(7) 0.0481(3) Uani 1 2 d .
S15 S 0.23645(11) 0.63416(7) 0.90332(6) 0.0434(3) Uani 1 2 d .
S16 S 1.26759(19) 0.72908(11) 0.00922(10) 0.0357(5) Uani 0.85 2 d .
S16B S 1.1408(14) 0.7490(7) 0.0982(6) 0.042(3) Uani 0.15 2 d .
S17 S 1.06382(12) 0.03012(8) 0.28185(7) 0.0510(4) Uani 1 2 d .
S18 S 0.72135(11) 0.51672(7) 0.61293(6) 0.0442(3) Uani 1 2 d .
S19 S 1.1178(2) 0.76518(13) 0.11056(13) 0.0391(5) Uani 0.85 2 d .
S20 S 1.1790(2) 0.92438(12) 0.07839(11) 0.0418(5) Uani 0.85 2 d .
S21 S 0.57818(12) 0.15654(8) 0.56683(6) 0.0492(3) Uani 1 2 d .
S22 S 0.18081(10) 0.48828(7) 0.93015(6) 0.0413(3) Uani 1 2 d .
S23 S 1.12154(12) 0.17584(8) 0.25200(6) 0.0495(3) Uani 1 2 d .
S24 S 1.0243(2) 0.95696(14) 0.18058(13) 0.0469(6) Uani 0.85 2 d .
S24B S 1.0543(9) 0.9432(6) 0.1675(5) 0.033(2) Uani 0.15 2 d .
S25 S 1.32947(15) 0.88723(9) -0.01929(9) 0.0389(4) Uani 0.85 2 d .
S25B S 1.2019(12) 0.9071(7) 0.0643(5) 0.041(3) Uani 0.15 2 d .
S26 S 0.46946(13) 0.26416(9) 0.63627(7) 0.0578(4) Uani 1 2 d .
S27 S 1.44736(13) 0.69302(8) -0.08215(7) 0.0373(3) Uani 0.85 2 d .
S27B S 1.2915(12) 0.7160(8) -0.0054(5) 0.049(4) Uani 0.15 2 d .
S28 S 0.83071(12) 0.40939(9) 0.54268(6) 0.0549(4) Uani 1 2 d .
S29 S 0.96891(15) 0.81137(11) 0.21134(8) 0.0467(4) Uani 0.85 2 d .
S30 S 0.05958(13) 0.59780(9) 0.99501(6) 0.0555(4) Uani 1 2 d .
S31 S 1.50169(12) 0.83975(8) -0.10974(6) 0.0403(3) Uani 0.85 2 d .
S31B S 1.3517(10) 0.8611(8) -0.0374(4) 0.057(3) Uani 0.15 2 d .
S32 S 1.23208(15) 0.06582(9) 0.18484(7) 0.0643(5) Uani 1 2 d .
S33 S 1.62921(13) 0.72945(10) -0.17126(7) 0.0504(4) Uani 0.85 2 d .
S33B S 1.4546(12) 0.7460(14) -0.1043(6) 0.132(9) Uani 0.15 2 d .
S34 S 0.86128(16) 0.92049(12) 0.28088(8) 0.0642(5) Uani 0.85 2 d .
S35 S 0.8727(6) 0.9796(4) 0.2585(3) 0.0303(15) Uani 0.15 2 d .
S36 S 0.8207(6) 0.8325(4) 0.2864(3) 0.0317(15) Uani 0.15 2 d .
S37 S 0.9921(8) 0.7840(5) 0.1971(4) 0.0368(19) Uani 0.15 2 d .
S38 S 0.6899(7) 0.9433(5) 0.3457(3) 0.0415(19) Uani 0.15 2 d .
F1A F 0.9719(11) 0.6013(8) 0.1369(6) 0.081(4) Uiso 0.3 2 d .
F1B F 0.6994(7) 0.7408(5) 0.2248(4) 0.063(2) Uiso 0.4 2 d .
F2A F 1.0633(7) 0.3306(5) 0.4551(3) 0.099(3) Uiso 0.56 2 d .
F2B F 1.0228(7) 0.3996(5) 0.4015(4) 0.083(3) Uiso 0.44 2 d .
F3 F 0.3633(6) 1.0701(5) 0.0424(4) 0.087(3) Uiso 0.5 2 d .
O39 O 0.7468(2) 0.91782(17) 0.13288(13) 0.0345(7) Uani 1 2 d .
O40 O 1.1307(2) 0.44499(17) 0.15548(13) 0.0347(7) Uani 1 2 d .
O41 O 0.9243(2) 0.41449(16) 0.20373(13) 0.0322(7) Uani 1 2 d .
O42 O 1.1825(2) 0.56001(18) 0.19011(14) 0.0350(7) Uani 1 2 d .
O43 O 0.5905(2) 0.74888(17) 0.03593(14) 0.0349(7) Uani 1 2 d .
O44 O 0.4790(2) 0.78121(18) 0.14499(13) 0.0345(7) Uani 1 2 d .
O45 O 0.7977(3) 0.77476(18) -0.01166(13) 0.0366(7) Uani 1 2 d .
O46 O 1.2566(2) 0.07894(16) 0.37058(13) 0.0322(7) Uani 1 2 d .
O47 O 0.8794(3) 0.55161(18) 0.35072(13) 0.0376(8) Uani 1 2 d .
O48 O 1.4086(2) 0.25500(16) 0.46566(14) 0.0343(7) Uani 1 2 d .
O49 O 0.8135(2) 0.44340(17) 0.31406(13) 0.0341(7) Uani 1 2 d .
O50 O 0.5427(3) 0.89025(19) 0.18188(14) 0.0415(8) Uani 1 2 d .
O51 O 1.5107(2) 0.23099(18) 0.35443(15) 0.0383(8) Uani 1 2 d .
O52 O 1.4585(3) 0.11609(19) 0.32046(14) 0.0393(8) Uani 1 2 d .
O53 O 1.2110(3) 0.21463(18) 0.51716(14) 0.0381(8) Uani 1 2 d .
O54 O 1.1505(3) 0.10393(17) 0.48221(14) 0.0374(8) Uani 1 2 d .
O55 O 1.0791(2) 0.58729(16) 0.29992(14) 0.0337(7) Uani 1 2 d .
O56 O 0.8549(2) 0.88711(18) 0.02364(13) 0.0345(7) Uani 1 2 d .
N1A N 0.7125(12) 0.7915(8) 0.1006(5) 0.028(4) Uiso 0.3 2 d .
N1B N 0.9660(5) 0.5427(3) 0.2290(3) 0.0129(14) Uiso 0.4 2 d .
N2A N 1.0385(5) 0.4598(3) 0.2723(3) 0.0379(16) Uiso 0.56 2 d .
N2B N 1.2970(5) 0.2084(3) 0.3951(3) 0.0244(16) Uiso 0.44 2 d .
N3 N 0.6313(4) 0.8775(3) 0.0615(2) 0.0305(16) Uiso 0.5 2 d .
C13B C 1.372(5) 0.7741(17) -0.052(2) 0.131(9) Uani 0.15 2 d .
C15B C 0.9262(16) 0.8494(10) 0.2327(8) 0.026(4) Uani 0.15 2 d .
C15C C 1.257(3) 0.8437(11) 0.0231(12) 0.054(7) Uani 0.15 2 d .
C16C C 1.233(2) 0.7753(11) 0.0388(10) 0.053(7) Uani 0.15 2 d .
C57 C 0.6267(4) 0.4976(3) 0.67169(19) 0.0354(10) Uani 1 2 d .
C58 C 1.2590(3) 0.5190(2) 0.15466(19) 0.0294(9) Uani 1 2 d .
C59 C 0.7409(4) 0.4914(2) 0.3451(2) 0.0331(10) Uani 1 2 d .
C60 C 1.2018(3) 0.4918(2) 0.11810(18) 0.0303(9) Uani 1 2 d .
C61 C 1.5891(3) 0.1863(2) 0.3231(2) 0.0318(10) Uani 1 2 d .
C62 C 0.9287(3) 0.8464(3) -0.01262(19) 0.0312(10) Uani 1 2 d .
C63 C 0.7951(3) 0.5143(2) 0.38510(19) 0.0312(9) Uani 1 2 d .
C64 C 0.4641(4) 0.8489(3) 0.21741(19) 0.0318(10) Uani 1 2 d .
C65 C 0.6755(4) 0.1747(3) 0.5078(2) 0.0433(12) Uani 1 2 d .
C66 C 1.1257(4) 0.1785(3) 0.5510(2) 0.0345(10) Uani 1 2 d .
C67 C 0.4067(3) 0.8261(3) 0.1791(2) 0.0332(10) Uani 1 2 d .
C68 C 1.0121(4) 0.6244(3) 0.3403(2) 0.0344(10) Uani 1 2 d .
C70 C 0.3121(4) 0.5739(3) 0.8635(2) 0.0373(11) Uani 1 2 d .
C71 C 1.5367(4) 0.1575(3) 0.2849(2) 0.0374(11) Uani 1 2 d .
C72 C 0.7013(4) 0.2421(3) 0.4942(2) 0.0374(11) Uani 1 2 d .
C73 C 0.4351(4) 0.7616(3) 0.1038(2) 0.0385(11) Uani 1 2 d .
C74 C 0.1536(4) 0.5744(3) 0.9456(2) 0.0433(12) Uani 1 2 d .
C75 C 0.9925(4) 0.0912(3) 0.3231(2) 0.0414(12) Uani 1 2 d .
C76 C 0.7707(4) 0.4194(3) 0.2739(2) 0.0430(12) Uani 1 2 d .
C77 C 0.8998(4) 0.9100(3) 0.0631(2) 0.0472(13) Uani 1 2 d .
C78 C 1.3408(4) 0.2895(3) 0.5072(2) 0.0382(11) Uani 1 2 d .
C79 C 0.8509(4) 0.3724(3) 0.2417(2) 0.0385(11) Uani 1 2 d .
C80 C 1.1440(5) 0.0890(3) 0.2369(2) 0.0500(14) Uani 1 2 d .
C81 C 0.5102(4) 0.7113(3) 0.0722(2) 0.0358(10) Uani 1 2 d .
C82 C 0.6004(4) 0.4289(3) 0.6862(2) 0.0378(11) Uani 1 2 d .
C83 C 1.0129(4) 0.8902(3) -0.0477(2) 0.0414(11) Uani 1 2 d .
C84 C 0.3147(4) 0.7875(3) 0.2121(2) 0.0419(12) Uani 1 2 d .
C85 C 0.8225(4) 0.9581(3) 0.0956(2) 0.0390(11) Uani 1 2 d .
C86 C 0.7235(4) 0.5615(3) 0.4231(2) 0.0410(11) Uani 1 2 d .
C87 C 0.7461(4) 0.4307(3) 0.5963(2) 0.0440(12) Uani 1 2 d .
C88 C 0.949(3) 0.9198(12) 0.2178(17) 0.027(5) Uani 0.15 2 d .
C89 C 1.3434(4) 0.5639(3) 0.1200(2) 0.0371(10) Uani 1 2 d .
C90 C 0.3935(4) 0.8922(3) 0.2587(2) 0.0387(11) Uani 1 2 d .
C91 C 0.6800(4) 0.9599(3) 0.1697(2) 0.0375(11) Uani 1 2 d .
C92 C 0.9445(4) 0.5740(3) 0.3808(2) 0.0382(11) Uani 1 2 d .
C93 C 1.0202(4) 0.1594(3) 0.3087(2) 0.0415(12) Uani 1 2 d .
C94 C 1.0671(4) 0.4186(3) 0.1268(2) 0.0391(11) Uani 1 2 d .
C95 C 0.7344(4) 0.7475(3) -0.0399(2) 0.0403(11) Uani 1 2 d .
C96 C 1.3270(4) 0.0412(3) 0.3315(2) 0.0391(11) Uani 1 2 d .
C97 C 1.2752(4) 0.4531(3) 0.0747(2) 0.0393(11) Uani 1 2 d .
C98 C 1.3934(4) 0.0931(3) 0.2908(2) 0.0404(11) Uani 1 2 d .
C99 C 0.5556(4) 0.2425(3) 0.5826(2) 0.0451(13) Uani 1 2 d .
C100 C 1.0516(4) 0.2278(3) 0.5861(2) 0.0446(12) Uani 1 2 d .
C101 C 0.9403(4) 0.7813(3) -0.0928(2) 0.0382(11) Uani 1 2 d .
C102 C 1.1415(4) 0.6343(3) 0.2597(2) 0.0422(12) Uani 1 2 d .
C103 C 0.6440(4) 0.4572(3) 0.3768(2) 0.0392(11) Uani 1 2 d .
C104 C 1.1941(4) 0.0312(3) 0.4109(2) 0.0423(12) Uani 1 2 d .
C105 C 0.2855(4) 0.5050(3) 0.87630(19) 0.0341(10) Uani 1 2 d .
C106 C 1.2759(4) 0.2361(3) 0.5476(2) 0.0396(11) Uani 1 2 d .
C107 C 1.4649(4) 0.3053(3) 0.4239(2) 0.0390(11) Uani 1 2 d .
C108 C 0.9964(4) 0.3716(3) 0.1693(2) 0.0389(11) Uani 1 2 d .
C109 C 0.6076(4) 0.9137(3) 0.2117(2) 0.0415(12) Uani 1 2 d .
C110 C 1.2251(4) 0.5927(3) 0.2251(2) 0.0478(14) Uani 1 2 d .
C111 C 1.1097(4) 0.0729(3) 0.4455(2) 0.0454(13) Uani 1 2 d .
C112 C 0.6607(4) 0.7034(3) 0.0029(2) 0.0375(11) Uani 1 2 d .
C113 C 1.1785(4) 0.3633(3) 0.28699(17) 0.0334(18) Uiso 0.56 2 d .
C114 C 1.6144(4) 0.1122(3) 0.2475(2) 0.0517(14) Uani 1 2 d .
C115 C 1.6789(4) 0.2264(3) 0.2897(2) 0.0440(12) Uani 1 2 d .
C116 C 0.3010(4) 0.8540(3) 0.2904(2) 0.0459(13) Uani 1 2 d .
C117 C 0.8963(9) 0.6441(7) 0.1589(5) 0.047(5) Uiso 0.3 2 d .
C118 C 0.6264(4) 0.5277(3) 0.4535(2) 0.0462(13) Uani 1 2 d .
C119 C 1.0252(4) 0.8256(3) -0.1274(2) 0.0491(13) Uani 1 2 d .
C121 C 1.5509(4) 0.2667(3) 0.3881(2) 0.0410(12) Uani 1 2 d .
C122 C 0.9780(4) 0.1180(3) 0.5430(2) 0.0431(12) Uani 1 2 d .
C123 C 0.5729(4) 0.5076(3) 0.4121(3) 0.0475(13) Uani 1 2 d .
C125 C 1.4149(4) 0.5244(3) 0.0780(2) 0.0486(13) Uani 1 2 d .
C126 C 0.9034(4) 0.1703(3) 0.5752(2) 0.0470(13) Uani 1 2 d .
C128 C 0.2434(4) 0.8344(3) 0.2505(3) 0.0508(14) Uani 1 2 d .
C129 C 1.0844(4) 0.8499(4) -0.0896(3) 0.0570(15) Uani 1 2 d .
C130 C 0.9531(4) 0.1943(3) 0.6163(2) 0.0479(13) Uani 1 2 d .
C131 C 0.7594(9) 0.7365(7) 0.1395(4) 0.029(4) Uiso 0.3 2 d .
C132 C 1.5311(5) 0.7527(3) -0.1238(2) 0.0350(12) Uani 0.85 2 d .
C133 C 0.8540(9) 0.6349(6) 0.2160(5) 0.034(4) Uiso 0.3 2 d .
C134 C 1.7552(4) 0.1798(4) 0.2535(3) 0.0621(18) Uani 1 2 d .
C135 C 0.7171(8) 0.7273(6) 0.1966(4) 0.023(3) Uiso 0.3 2 d .
C136 C 1.0894(4) 0.4034(3) 0.30855(19) 0.0343(17) Uiso 0.56 2 d .
C138 C 1.2286(4) 0.3109(3) 0.3230(2) 0.043(2) Uiso 0.56 2 d .
C145 C 1.0504(4) 0.3910(3) 0.3661(2) 0.042(2) Uiso 0.56 2 d .
C147 C 0.8698(3) 0.8202(3) -0.04889(18) 0.0308(9) Uani 1 2 d .
C148 C 1.1005(5) 0.3386(3) 0.40205(17) 0.047(2) Uiso 0.56 2 d .
C151 C 0.7858(18) 0.9210(10) 0.2981(10) 0.038(5) Uani 0.15 2 d .
C152 C 1.0743(3) 0.1520(2) 0.5113(2) 0.0325(10) Uani 1 2 d .
C153 C 1.7031(6) 0.1529(5) 0.2140(3) 0.080(2) Uani 1 2 d .
C154 C 1.3560(5) 0.5008(3) 0.0396(2) 0.0522(14) Uani 1 2 d .
C155 C 1.3954(5) 0.8228(3) -0.0566(3) 0.0348(12) Uani 0.85 2 d .
C156 C 1.0896(5) 0.8977(3) 0.1368(3) 0.0382(12) Uani 0.85 2 d .
C157 C 1.0646(6) 0.8279(4) 0.1510(3) 0.0368(14) Uani 0.85 2 d .
C158 C 0.9468(7) 0.8977(4) 0.2277(3) 0.0453(19) Uani 0.85 2 d .
C159 C 0.8490(10) 0.6949(8) 0.1207(4) 0.031(5) Uani 0.3 2 d .
C160 C 0.7644(9) 0.6765(6) 0.2349(3) 0.025(3) Uiso 0.3 2 d .
C161 C 1.1896(5) 0.2985(3) 0.3805(2) 0.047(2) Uiso 0.56 2 d .
C163 C 1.3696(5) 0.7545(3) -0.0439(3) 0.0324(12) Uani 0.85 2 d .
C170 C 0.6056(4) 0.9457(3) -0.03019(18) 0.048(3) Uiso 0.5 2 d .
C171 C 0.5762(3) 0.9341(2) 0.02809(17) 0.0280(17) Uiso 0.5 2 d .
C172 C 0.4934(4) 0.9766(3) 0.05323(18) 0.0307(18) Uiso 0.5 2 d .
C173 C 0.4400(4) 1.0307(3) 0.0201(3) 0.039(2) Uiso 0.5 2 d .
C174 C 0.4694(4) 1.0423(3) -0.0382(2) 0.041(2) Uiso 0.5 2 d .
C175 C 0.5523(5) 0.9998(3) -0.06333(17) 0.042(2) Uiso 0.5 2 d .
C213 C 1.2625(5) 0.2885(4) 0.3085(2) 0.047(3) Uiso 0.44 2 d .
C217 C 0.7770(6) 0.7016(4) 0.1977(3) 0.039(3) Uiso 0.4 2 d .
C231 C 0.9093(5) 0.6017(4) 0.1987(3) 0.0208(19) Uiso 0.4 2 d .
C233 C 0.8011(6) 0.7169(4) 0.1392(3) 0.035(2) Uiso 0.4 2 d .
C235 C 0.9334(6) 0.6170(4) 0.1402(3) 0.035(3) Uiso 0.4 2 d .
C236 C 1.2390(5) 0.2691(3) 0.3668(2) 0.0275(19) Uiso 0.44 2 d .
C238 C 1.2053(7) 0.3463(5) 0.2809(2) 0.060(3) Uiso 0.44 2 d .
C245 C 1.1585(5) 0.3074(4) 0.3975(2) 0.032(2) Uiso 0.44 2 d .
C248 C 1.1013(5) 0.3652(4) 0.3699(3) 0.048(3) Uiso 0.44 2 d .
C259 C 0.8311(6) 0.6441(4) 0.2274(2) 0.031(3) Uiso 0.4 2 d .
C260 C 0.8793(7) 0.6746(4) 0.1105(2) 0.039(3) Uiso 0.4 2 d .
C261 C 1.1247(6) 0.3847(4) 0.3116(3) 0.056(3) Uani 0.44 2 d .
H10A H 1.03387 0.27384 0.56117 0.0563 Uani 1 2 calc R
H10B H 1.08596 0.23902 0.61437 0.0563 Uani 1 2 calc R
H10C H 0.97116 0.73481 -0.07368 0.0483 Uani 1 2 calc R
H10D H 0.89957 0.77034 -0.11833 0.0471 Uani 1 2 calc R
H10E H 1.17166 0.66404 0.27904 0.0524 Uani 1 2 calc R
H10F H 1.09935 0.6672 0.23472 0.0524 Uani 1 2 calc R
H10G H 0.60769 0.44566 0.34947 0.0479 Uani 1 2 calc R
H10H H 0.66296 0.41145 0.40167 0.0479 Uani 1 2 calc R
H10I H 1.23625 -0.00164 0.4359 0.0532 Uani 1 2 calc R
H10J H 1.16434 0.00133 0.3914 0.0532 Uani 1 2 calc R
H10K H 1.31962 0.19358 0.56336 0.0484 Uani 1 2 calc R
H10L H 1.23462 0.25851 0.57903 0.0484 Uani 1 2 calc R
H10M H 1.4927 0.33748 0.44236 0.0477 Uani 1 2 calc R
H10N H 1.41883 0.33563 0.3999 0.0477 Uani 1 2 calc R
H10O H 0.95983 0.3462 0.14976 0.0481 Uani 1 2 calc R
H10P H 1.03631 0.33483 0.19313 0.0481 Uani 1 2 calc R
H10Q H 0.64611 0.87144 0.23163 0.0520 Uani 1 2 calc R
H10R H 0.56629 0.94166 0.23984 0.0520 Uani 1 2 calc R
H11A H 1.27489 0.62549 0.20171 0.0598 Uani 1 2 calc R
H11B H 1.26158 0.555 0.25015 0.0598 Uani 1 2 calc R
H11C H 1.0748 0.11144 0.42034 0.0550 Uani 1 2 calc R
H11D H 1.0587 0.0402 0.46773 0.0550 Uani 1 2 calc R
H11E H 0.62281 0.67853 -0.01633 0.0439 Uani 1 2 calc R
H11F H 0.69846 0.66624 0.02758 0.0439 Uani 1 2 calc R
H11G H 1.64102 0.06806 0.27145 0.0620 Uiso 1 2 calc R
H11H H 1.57945 0.09696 0.22118 0.0620 Uiso 1 2 calc R
H11I H 1.71391 0.24158 0.31603 0.0528 Uiso 1 2 calc R
H11J H 1.65338 0.27046 0.26527 0.0528 Uiso 1 2 calc R
H11K H 0.32362 0.80957 0.31556 0.0551 Uiso 1 2 calc R
H11L H 0.25491 0.8859 0.31417 0.0551 Uiso 1 2 calc R
H11M H 0.64379 0.48398 0.48081 0.0554 Uiso 1 2 calc R
H11N H 0.58008 0.56233 0.47461 0.0554 Uiso 1 2 calc R
H11O H 0.99523 0.86854 -0.15116 0.0589 Uiso 1 2 calc R
H11P H 1.07265 0.79623 -0.15269 0.0589 Uiso 1 2 calc R
H12A H 1.59656 0.30188 0.36386 0.0506 Uani 1 2 calc R
H12B H 1.59147 0.23121 0.41243 0.0506 Uani 1 2 calc R
H12C H 0.9968 0.07404 0.56972 0.0528 Uani 1 2 calc R
H12D H 0.94428 0.10328 0.51586 0.0528 Uani 1 2 calc R
H12E H 0.54978 0.55188 0.38701 0.0570 Uiso 1 2 calc R
H12F H 0.51182 0.48348 0.43275 0.0570 Uiso 1 2 calc R
H12G H 1.45159 0.48138 0.0982 0.0583 Uiso 1 2 calc R
H12H H 1.46627 0.55628 0.05501 0.0583 Uiso 1 2 calc R
H12I H 0.8812 0.21302 0.54828 0.0597 Uani 1 2 calc R
H12J H 0.84208 0.14641 0.59568 0.0564 Uiso 1 2 calc R
H12K H 0.21571 0.87896 0.22739 0.0610 Uiso 1 2 calc R
H12L H 0.18527 0.80778 0.27219 0.0610 Uiso 1 2 calc R
H12M H 1.12136 0.80714 -0.0693 0.0684 Uiso 1 2 calc R
H12N H 1.13559 0.88163 -0.11308 0.0684 Uiso 1 2 calc R
H12O H 0.96912 0.15224 0.64544 0.0575 Uiso 1 2 calc R
H12P H 0.9051 0.23018 0.63535 0.0575 Uiso 1 2 calc R
H13A H 1.81089 0.20835 0.23112 0.0745 Uiso 1 2 calc R
H13B H 1.78571 0.13798 0.278 0.0745 Uiso 1 2 calc R
H15A H 1.67792 0.19446 0.18719 0.0957 Uiso 1 2 calc R
H15B H 1.75293 0.1207 0.1922 0.0957 Uiso 1 2 calc R
H15C H 1.32284 0.54394 0.01753 0.0627 Uiso 1 2 calc R
H15D H 1.40398 0.4738 0.01282 0.0627 Uiso 1 2 calc R
H58 H 1.29022 0.47657 0.1791 0.0341 Uani 1 2 calc R
H59 H 0.72091 0.53531 0.31792 0.0400 Uani 1 2 calc R
H60 H 1.16225 0.53391 0.09784 0.0365 Uani 1 2 calc R
H61 H 1.61504 0.14455 0.35021 0.0373 Uani 1 2 calc R
H62 H 0.96017 0.80341 0.01123 0.0390 Uani 1 2 calc R
H63 H 0.82297 0.47003 0.40923 0.0393 Uani 1 2 calc R
H64 H 0.49712 0.80471 0.23925 0.0384 Uani 1 2 calc R
H66 H 1.15223 0.13565 0.57703 0.0417 Uani 1 2 calc R
H67 H 0.38184 0.87022 0.15368 0.0390 Uani 1 2 calc R
H68A H 0.96991 0.66477 0.32081 0.0423 Uani 1 2 calc R
H68B H 1.0528 0.64497 0.36095 0.0423 Uani 1 2 calc R
H71 H 1.50411 0.19912 0.26037 0.0449 Uiso 1 2 calc R
H73A H 0.41537 0.80551 0.07721 0.0481 Uani 1 2 calc R
H73B H 0.37269 0.73782 0.12219 0.0481 Uani 1 2 calc R
H76A H 0.74527 0.46155 0.24771 0.0529 Uani 1 2 calc R
H76B H 0.71234 0.39177 0.29356 0.0529 Uani 1 2 calc R
H77A H 0.95903 0.93644 0.04302 0.0585 Uani 1 2 calc R
H77B H 0.92448 0.86735 0.08916 0.0585 Uani 1 2 calc R
H78A H 1.2964 0.32934 0.48878 0.0469 Uani 1 2 calc R
H78B H 1.38073 0.31041 0.52804 0.0469 Uani 1 2 calc R
H79A H 0.88555 0.33586 0.26833 0.0487 Uani 1 2 calc R
H79B H 0.81829 0.34666 0.22048 0.0487 Uani 1 2 calc R
H81A H 0.53925 0.67186 0.09927 0.0442 Uani 1 2 calc R
H81B H 0.47482 0.68941 0.04971 0.0442 Uani 1 2 calc R
H83A H 0.98188 0.93563 -0.06812 0.0507 Uani 1 2 calc R
H83B H 1.05249 0.90305 -0.02245 0.0507 Uani 1 2 calc R
H84A H 0.33856 0.7416 0.23511 0.0503 Uiso 1 2 calc R
H84B H 0.27681 0.77587 0.18553 0.0503 Uiso 1 2 calc R
H85A H 0.85706 0.98173 0.11741 0.0478 Uani 1 2 calc R
H85B H 0.78979 0.99628 0.06926 0.0478 Uani 1 2 calc R
H86A H 0.76009 0.57042 0.45127 0.0502 Uani 1 2 calc R
H86B H 0.70474 0.60883 0.39997 0.0531 Uani 1 2 calc R
H89A H 1.31224 0.60952 0.09979 0.0456 Uani 1 2 calc R
H89B H 1.38266 0.57651 0.14551 0.0456 Uani 1 2 calc R
H90A H 0.43231 0.90073 0.28598 0.0464 Uiso 1 2 calc R
H90B H 0.36998 0.93978 0.2377 0.0464 Uiso 1 2 calc R
H91A H 0.64092 0.99959 0.14761 0.0462 Uani 1 2 calc R
H91B H 0.72056 0.98172 0.18963 0.0462 Uani 1 2 calc R
H92A H 0.9862 0.53147 0.39816 0.0471 Uani 1 2 calc R
H92B H 0.90309 0.5985 0.41103 0.0471 Uani 1 2 calc R
H94A H 1.10961 0.39039 0.09912 0.0466 Uani 1 2 calc R
H94B H 1.02724 0.45949 0.1064 0.0466 Uani 1 2 calc R
H95A H 0.77695 0.71729 -0.06611 0.0489 Uani 1 2 calc R
H95B H 0.69672 0.78808 -0.06195 0.0489 Uani 1 2 calc R
H96A H 1.28898 0.01854 0.31084 0.0494 Uani 1 2 calc R
H96B H 1.36999 0.00255 0.35206 0.0494 Uani 1 2 calc R
H97A H 1.30918 0.4083 0.09434 0.0472 Uiso 1 2 calc R
H97B H 1.23608 0.43937 0.04964 0.0472 Uiso 1 2 calc R
H98A H 1.43481 0.06926 0.26018 0.0492 Uani 1 2 calc R
H98B H 1.35046 0.13527 0.27392 0.0492 Uani 1 2 calc R
H113 H 1.20514 0.37174 0.24767 0.0519 Uani 0.56 2 calc R
H133 H 0.88629 0.60021 0.24221 0.0605 Uani 0.3 2 calc R
H135 H 0.65587 0.75571 0.20949 0.0488 Uani 0.3 2 calc R
H145 H 0.98953 0.41839 0.38082 0.0519 Uani 0.56 2 calc R
H147 H 0.83086 0.86298 -0.06882 0.0373 Uani 1 2 calc R
H152 H 1.0544 0.19455 0.48296 0.0411 Uani 1 2 calc R
H159 H 0.87798 0.70115 0.08162 0.0527 Uani 0.3 2 calc R
H161 H 1.22382 0.26264 0.40506 0.0699 Uani 0.56 2 calc R
H213 H 1.31751 0.26229 0.28751 0.0620 Uani 0.44 2 calc R
H233 H 0.7641 0.75623 0.11888 0.0622 Uani 0.4 2 calc R
H235 H 0.98688 0.58806 0.12058 0.0501 Uani 0.4 2 calc R
H238 H 1.2213 0.35961 0.24107 0.0783 Uani 0.44 2 calc R
H245 H 1.14249 0.29411 0.43734 0.0567 Uani 0.44 2 calc R
H259 H 0.81461 0.63365 0.26736 0.0482 Uani 0.4 2 calc R
H260 H 0.89578 0.68498 0.07052 0.0599 Uani 0.4 2 calc R
H261 H 1.08568 0.42418 0.29276 0.0888 Uani 0.44 2 calc R
H172 H 0.47321 0.96865 0.09307 0.0368 Uiso 0.5 2 calc R
H174 H 0.43295 1.07928 -0.06084 0.0492 Uiso 0.5 2 calc R
H3A H 0.68246 0.85497 0.0385 0.0418 Uani 0.5 2 calc R
H3B H 0.588 0.84496 0.08196 0.0418 Uani 0.5 2 calc R
H3C H 0.65845 0.89657 0.08512 0.0418 Uani 0.5 2 calc R
H1A1 H 0.65613 0.81465 0.11964 0.0667 Uani 0.3 2 calc R
H1A2 H 0.694 0.77085 0.07473 0.0667 Uani 0.3 2 calc R
H1A3 H 0.75783 0.82393 0.08268 0.0667 Uani 0.3 2 calc R
H1B1 H 1.015 0.5212 0.20432 0.0339 Uani 0.4 2 calc R
H1B2 H 0.92298 0.50989 0.24936 0.0339 Uani 0.4 2 calc R
H1B3 H 0.99617 0.55944 0.25273 0.0339 Uani 0.4 2 calc R
H2A1 H 0.98122 0.47992 0.293 0.0481 Uani 0.56 2 calc R
H2A2 H 1.0207 0.44091 0.24529 0.0481 Uani 0.56 2 calc R
H2A3 H 1.08124 0.49433 0.25573 0.0481 Uani 0.56 2 calc R
H2B1 H 1.27284 0.2026 0.43283 0.0341 Uani 0.44 2 calc R
H2B2 H 1.36401 0.21645 0.38764 0.0341 Uani 0.44 2 calc R
H2B3 H 1.29098 0.16779 0.38261 0.0341 Uani 0.44 2 calc R
C331 C 0.7607(13) 0.7321(10) 0.1439(5) 0.052(7) Uiso 0.3 2 d .
C359 C 0.7364(13) 0.7178(10) 0.2024(6) 0.063(7) Uani 0.3 2 d .
C317 C 0.7960(14) 0.6648(10) 0.2328(5) 0.057(5) Uiso 0.3 2 d .
C333 C 0.8799(13) 0.6261(9) 0.2047(6) 0.047(5) Uiso 0.3 2 d .
C360 C 0.9041(12) 0.6404(9) 0.1463(6) 0.044(5) Uiso 0.3 2 d .
C335 C 0.8446(14) 0.6934(10) 0.1158(5) 0.063(6) Uani 0.3 2 d .
N1C N 0.7003(15) 0.7883(10) 0.1126(7) 0.048(5) Uiso 0.3 2 d .
F1C F 0.7469(10) 0.6676(7) 0.2868(6) 0.076(4) Uiso 0.3 2 d .
H160 H 0.73545 0.67023 0.27393 0.0989 Uani 0.3 2 calc R
H335 H 0.86117 0.7032 0.07589 0.0391 Uani 0.3 2 calc R
H360 H 0.96145 0.61398 0.12709 0.0459 Uani 0.3 2 calc R
H333 H 0.92057 0.5899 0.22553 0.0423 Uani 0.3 2 calc R
H359 H 0.67913 0.74427 0.22156 0.0359 Uani 0.3 2 calc R
H1C1 H 0.647 0.80692 0.1368 0.0279 Uani 0.3 2 calc R
H1C2 H 0.67588 0.76955 0.08773 0.0279 Uani 0.3 2 calc R
H1C3 H 0.73981 0.82386 0.09361 0.0279 Uani 0.3 2 calc R
C180 C 0.3825(4) 1.0546(3) 0.5344(2) 0.040(2) Uiso 0.5 2 d .
C181 C 0.4187(4) 1.0679(3) 0.4767(2) 0.0332(18) Uiso 0.5 2 d .
C182 C 0.5063(5) 1.0277(4) 0.4535(2) 0.046(2) Uiso 0.5 2 d .
C183 C 0.5576(5) 0.9742(4) 0.4882(3) 0.057(3) Uiso 0.5 2 d .
C184 C 0.5214(6) 0.9609(4) 0.5460(3) 0.073(4) Uiso 0.5 2 d .
C185 C 0.4338(6) 1.0012(4) 0.5691(2) 0.070(3) Uiso 0.5 2 d .
N4 N 0.3682(5) 1.1256(3) 0.4410(3) 0.0287(15) Uiso 0.5 2 d .
F4 F 0.3844(13) 0.9985(10) 0.6219(5) 0.214(7) Uiso 0.5 2 d .
H180 H 0.32261 1.08208 0.55026 0.0482 Uiso 0.5 2 calc R
H182 H 0.53104 1.03671 0.41401 0.0552 Uiso 0.5 2 calc R
H183 H 0.61746 0.94672 0.47236 0.0689 Uiso 0.5 2 calc R
H184 H 0.55646 0.92442 0.56966 0.0871 Uiso 0.5 2 calc R
H4A H 0.40071 1.12746 0.40456 0.0430 Uiso 0.5 2 calc R
H4B H 0.36992 1.16837 0.45159 0.0430 Uiso 0.5 2 calc R
H4C H 0.30199 1.11746 0.44442 0.0430 Uiso 0.5 2 calc R
H138 H 1.28946 0.28346 0.30821 0.0516 Uiso 0.56 2 calc R
H170 H 0.66224 0.9167 -0.04738 0.0573 Uiso 0.5 2 calc R
H175 H 0.57239 1.00777 -0.10317 0.0509 Uiso 0.5 2 calc R

loop_
_atom_site_aniso_label
_atom_site_aniso_U_11
_atom_site_aniso_U_22
_atom_site_aniso_U_33
_atom_site_aniso_U_12
_atom_site_aniso_U_13
_atom_site_aniso_U_23
Ni1 0.0345(3) 0.0289(3) 0.0381(3) -0.0053(3) -0.0123(3) -0.0048(3)
Ni2 0.0431(4) 0.0291(3) 0.0519(4) 0.0009(3) -0.0216(3) -0.0126(3)
Ni3 0.0321(4) 0.0279(4) 0.0401(4) -0.0060(3) -0.0109(3) -0.0058(3)
Ni4 0.034(3) 0.029(3) 0.030(2) 0.0010(19) -0.0155(19) -0.0079(18)
S5 0.0431(7) 0.0312(6) 0.0422(7) -0.0099(5) -0.0063(6) -0.0076(5)
S6 0.0431(7) 0.0302(6) 0.0435(7) -0.0088(5) -0.0072(6) -0.0062(5)
S7 0.0467(7) 0.0295(6) 0.0490(7) -0.0041(5) -0.0134(6) -0.0110(5)
S8 0.0419(7) 0.0324(6) 0.0461(7) -0.0088(5) -0.0099(6) -0.0101(5)
S9 0.0510(8) 0.0389(7) 0.0419(7) -0.0041(6) -0.0090(6) -0.0129(5)
S10 0.0402(7) 0.0286(6) 0.0448(7) -0.0043(5) -0.0080(6) -0.0054(5)
S11 0.0613(9) 0.0284(6) 0.0536(8) -0.0056(6) -0.0226(7) -0.0072(6)
S12 0.0542(8) 0.0374(7) 0.0449(7) -0.0052(6) -0.0122(6) -0.0119(6)
S13 0.0493(8) 0.0305(6) 0.0553(8) 0.0011(5) -0.0163(7) -0.0147(6)
S14 0.0499(8) 0.0333(7) 0.0700(10) -0.0010(6) -0.0218(7) -0.0207(6)
S15 0.0501(8) 0.0390(7) 0.0473(7) -0.0028(6) -0.0169(6) -0.0150(6)
S16 0.0371(11) 0.0304(9) 0.0412(13) -0.0119(8) -0.0040(8) -0.0081(7)
S16B 0.054(9) 0.039(6) 0.035(6) -0.003(6) -0.012(4) -0.006(4)
S17 0.0648(9) 0.0407(7) 0.0573(9) 0.0068(7) -0.0269(8) -0.0234(6)
S18 0.0448(7) 0.0416(7) 0.0424(7) -0.0065(6) -0.0036(6) -0.0030(6)
S19 0.0385(13) 0.0313(10) 0.0486(14) -0.0079(9) -0.0076(9) -0.0075(8)
S20 0.0460(13) 0.0323(10) 0.0503(15) -0.0105(9) -0.0098(9) -0.0096(8)
S21 0.0599(9) 0.0418(7) 0.0476(8) -0.0116(6) -0.0166(7) -0.0013(6)
S22 0.0423(7) 0.0377(7) 0.0430(7) -0.0036(5) -0.0084(6) -0.0053(5)
S23 0.0617(9) 0.0438(7) 0.0451(8) 0.0050(7) -0.0179(7) -0.0121(6)
S24 0.0545(17) 0.0414(11) 0.0485(14) -0.0027(10) -0.0140(11) -0.0140(9)
S24B 0.033(6) 0.039(5) 0.031(6) -0.003(4) -0.016(4) -0.004(4)
S25 0.0403(9) 0.0292(8) 0.0474(12) -0.0080(7) -0.0097(8) -0.0030(7)
S25B 0.055(8) 0.041(6) 0.029(6) -0.013(6) -0.013(4) -0.004(4)
S26 0.0587(9) 0.0652(10) 0.0478(8) -0.0040(8) -0.0098(7) -0.0090(7)
S27 0.0376(8) 0.0354(8) 0.0399(9) -0.0088(6) -0.0059(7) -0.0076(6)
S27B 0.060(9) 0.066(8) 0.027(6) 0.012(6) -0.024(5) -0.022(5)
S28 0.0509(9) 0.0669(10) 0.0436(8) 0.0023(7) -0.0046(7) -0.0130(7)
S29 0.0474(11) 0.0413(11) 0.0481(11) -0.0047(9) -0.0082(8) -0.0022(8)
S30 0.0611(10) 0.0592(9) 0.0434(8) 0.0040(7) -0.0057(7) -0.0150(7)
S31 0.0375(8) 0.0372(8) 0.0431(8) -0.0090(6) -0.0051(7) 0.0002(6)
S31B 0.067(8) 0.087(11) 0.016(5) -0.019(8) -0.012(4) 0.005(5)
S32 0.0825(12) 0.0608(10) 0.0489(9) 0.0174(9) -0.0191(8) -0.0190(7)
S33 0.0448(9) 0.0561(10) 0.0434(9) -0.0040(8) 0.0037(7) -0.0067(7)
S33B 0.066(10) 0.29(3) 0.043(7) 0.035(14) -0.015(7) -0.078(12)
S34 0.0592(12) 0.0811(15) 0.0512(11) 0.0054(10) -0.0077(9) -0.0217(10)
S35 0.039(4) 0.025(3) 0.031(4) 0.003(3) -0.015(3) -0.010(3)
S36 0.038(4) 0.030(3) 0.025(3) -0.001(3) -0.006(3) -0.004(3)
S37 0.049(5) 0.025(4) 0.038(5) 0.003(4) -0.017(3) -0.007(3)
S38 0.047(5) 0.041(4) 0.029(4) 0.009(4) -0.001(3) -0.006(3)
O39 0.0344(17) 0.0342(17) 0.0371(17) -0.0105(14) 0.0013(14) -0.0150(14)
O40 0.0314(17) 0.0408(18) 0.0363(17) -0.0116(14) -0.0086(14) -0.0095(14)
O41 0.0313(16) 0.0281(16) 0.0382(17) -0.0091(13) -0.0016(14) -0.0093(13)
O42 0.0223(15) 0.0429(18) 0.0437(19) -0.0035(13) -0.0032(14) -0.0199(15)
O43 0.0338(17) 0.0326(17) 0.0407(18) -0.0106(14) -0.0009(14) -0.0137(14)
O44 0.0259(16) 0.0464(19) 0.0350(17) -0.0078(14) -0.0037(14) -0.0151(14)
O45 0.0354(18) 0.0441(19) 0.0347(17) -0.0152(15) -0.0055(14) -0.0110(14)
O46 0.0325(17) 0.0262(15) 0.0389(17) -0.0098(13) -0.0026(14) -0.0080(13)
O47 0.0348(18) 0.0466(19) 0.0357(17) -0.0217(15) -0.0043(14) -0.0076(14)
O48 0.0344(17) 0.0251(15) 0.0451(19) -0.0075(13) -0.0047(15) -0.0099(14)
O49 0.0271(16) 0.0411(18) 0.0368(17) -0.0076(14) -0.0053(14) -0.0111(14)
O50 0.043(2) 0.055(2) 0.0328(17) -0.0269(17) -0.0010(15) -0.0127(15)
O51 0.0282(17) 0.0393(18) 0.054(2) -0.0045(14) -0.0114(16) -0.0183(16)
O52 0.0318(17) 0.048(2) 0.0431(19) -0.0158(15) -0.0044(15) -0.0150(16)
O53 0.0335(18) 0.0445(19) 0.0411(18) -0.0185(15) -0.0037(15) -0.0121(15)
O54 0.0358(18) 0.0381(18) 0.0436(19) -0.0095(14) -0.0134(15) -0.0098(15)
O55 0.0305(17) 0.0295(16) 0.0423(18) -0.0057(13) -0.0002(14) -0.0139(14)
O56 0.0222(15) 0.0482(19) 0.0368(17) -0.0049(14) -0.0022(13) -0.0188(15)
C13B 0.066(10) 0.29(3) 0.043(8) 0.035(14) -0.015(7) -0.078(12)
C15B 0.038(10) 0.026(8) 0.016(9) 0.007(7) -0.015(6) -0.002(8)
C15C 0.07(2) 0.042(10) 0.034(13) 0.009(11) -0.001(9) 0.003(9)
C16C 0.070(19) 0.038(10) 0.035(12) 0.013(10) 0.001(9) 0.003(8)
C57 0.033(2) 0.041(3) 0.030(2) -0.009(2) -0.001(2) -0.0028(19)
C58 0.022(2) 0.032(2) 0.033(2) -0.0005(17) -0.0017(18) -0.0100(18)
C59 0.032(2) 0.029(2) 0.040(3) -0.0075(18) -0.009(2) -0.0026(19)
C60 0.030(2) 0.032(2) 0.029(2) -0.0033(18) -0.0041(19) -0.0066(17)
C61 0.023(2) 0.032(2) 0.041(3) -0.0038(18) -0.0040(19) -0.0108(19)
C62 0.023(2) 0.039(2) 0.031(2) -0.0015(18) -0.0037(18) -0.0095(19)
C63 0.029(2) 0.032(2) 0.033(2) -0.0075(18) -0.0018(19) -0.0067(18)
C64 0.031(2) 0.035(2) 0.030(2) -0.0091(19) 0.0002(19) -0.0078(18)
C65 0.058(3) 0.038(3) 0.039(3) -0.007(2) -0.023(3) -0.003(2)
C66 0.029(2) 0.037(2) 0.038(2) -0.0104(19) -0.003(2) -0.006(2)
C67 0.028(2) 0.035(2) 0.037(2) -0.0053(18) -0.007(2) -0.0059(19)
C68 0.031(2) 0.033(2) 0.044(3) -0.0063(19) -0.006(2) -0.016(2)
C70 0.041(3) 0.034(2) 0.041(3) -0.004(2) -0.016(2) -0.008(2)
C71 0.034(3) 0.042(3) 0.039(3) -0.014(2) -0.006(2) -0.007(2)
C72 0.045(3) 0.033(2) 0.036(3) -0.003(2) -0.012(2) -0.006(2)
C73 0.034(3) 0.050(3) 0.036(2) -0.009(2) -0.008(2) -0.015(2)
C74 0.048(3) 0.045(3) 0.040(3) -0.001(2) -0.017(2) -0.008(2)
C75 0.050(3) 0.034(3) 0.050(3) 0.010(2) -0.029(3) -0.020(2)
C76 0.038(3) 0.062(3) 0.035(3) -0.023(2) -0.005(2) -0.011(2)
C77 0.029(2) 0.068(4) 0.055(3) -0.009(2) -0.008(2) -0.030(3)
C78 0.034(3) 0.034(2) 0.053(3) -0.007(2) -0.010(2) -0.016(2)
C79 0.048(3) 0.036(2) 0.036(2) -0.023(2) -0.007(2) -0.005(2)
C80 0.063(4) 0.049(3) 0.044(3) 0.011(3) -0.030(3) -0.014(2)
C81 0.036(3) 0.037(2) 0.038(3) -0.015(2) -0.006(2) -0.007(2)
C82 0.046(3) 0.034(2) 0.038(3) -0.004(2) -0.014(2) -0.010(2)
C83 0.033(3) 0.049(3) 0.043(3) -0.010(2) 0.000(2) -0.014(2)
C84 0.029(2) 0.043(3) 0.054(3) -0.008(2) -0.004(2) -0.013(2)
C85 0.032(2) 0.043(3) 0.046(3) -0.016(2) -0.001(2) -0.016(2)
C86 0.034(3) 0.036(3) 0.052(3) -0.003(2) -0.002(2) -0.012(2)
C87 0.045(3) 0.044(3) 0.044(3) -0.002(2) -0.012(2) -0.007(2)
C88 0.038(11) 0.026(9) 0.018(11) 0.002(8) -0.012(7) -0.005(9)
C89 0.031(2) 0.036(3) 0.043(3) -0.005(2) -0.001(2) -0.010(2)
C90 0.040(3) 0.038(3) 0.038(3) -0.003(2) -0.004(2) -0.012(2)
C91 0.040(3) 0.039(3) 0.038(3) -0.014(2) 0.003(2) -0.021(2)
C92 0.038(3) 0.044(3) 0.038(3) -0.012(2) -0.011(2) -0.010(2)
C93 0.042(3) 0.037(3) 0.052(3) 0.008(2) -0.023(2) -0.016(2)
C94 0.036(3) 0.045(3) 0.046(3) -0.008(2) -0.010(2) -0.024(2)
C95 0.041(3) 0.044(3) 0.041(3) -0.012(2) -0.004(2) -0.021(2)
C96 0.034(3) 0.032(2) 0.058(3) -0.006(2) -0.010(2) -0.021(2)
C97 0.042(3) 0.043(3) 0.034(2) -0.004(2) 0.000(2) -0.016(2)
C98 0.029(2) 0.048(3) 0.050(3) -0.009(2) -0.006(2) -0.020(2)
C99 0.052(3) 0.047(3) 0.039(3) -0.007(2) -0.017(3) -0.004(2)
C100 0.033(3) 0.045(3) 0.054(3) -0.009(2) 0.001(2) -0.013(2)
C101 0.041(3) 0.039(3) 0.035(2) 0.002(2) -0.004(2) -0.014(2)
C102 0.037(3) 0.036(3) 0.053(3) -0.015(2) 0.008(2) -0.017(2)
C103 0.033(3) 0.032(2) 0.052(3) -0.011(2) -0.007(2) -0.003(2)
C104 0.063(3) 0.034(3) 0.034(2) -0.021(2) -0.009(2) -0.002(2)
C105 0.038(3) 0.035(2) 0.031(2) -0.004(2) -0.010(2) -0.0061(19)
C106 0.036(3) 0.045(3) 0.043(3) -0.013(2) -0.014(2) -0.007(2)
C107 0.036(3) 0.029(2) 0.052(3) -0.010(2) -0.001(2) -0.010(2)
C108 0.034(3) 0.032(2) 0.056(3) -0.001(2) -0.010(2) -0.020(2)
C109 0.046(3) 0.053(3) 0.033(2) -0.020(2) -0.004(2) -0.017(2)
C110 0.031(3) 0.066(4) 0.056(3) -0.016(2) -0.001(2) -0.034(3)
C111 0.048(3) 0.060(3) 0.036(3) -0.033(3) -0.001(2) -0.012(2)
C112 0.037(3) 0.035(2) 0.044(3) -0.010(2) -0.001(2) -0.019(2)
C114 0.044(3) 0.063(4) 0.050(3) -0.024(3) 0.011(3) -0.025(3)
C115 0.043(3) 0.044(3) 0.046(3) -0.017(2) -0.007(2) -0.002(2)
C116 0.034(3) 0.053(3) 0.048(3) -0.004(2) 0.008(2) -0.020(2)
C118 0.034(3) 0.045(3) 0.057(3) -0.004(2) 0.001(2) -0.014(2)
C119 0.042(3) 0.063(4) 0.041(3) -0.006(3) 0.011(2) -0.023(3)
C121 0.037(3) 0.043(3) 0.050(3) -0.016(2) -0.007(2) -0.016(2)
C122 0.040(3) 0.048(3) 0.043(3) -0.021(2) -0.011(2) 0.002(2)
C123 0.030(3) 0.043(3) 0.069(4) -0.003(2) -0.004(3) -0.015(3)
C125 0.036(3) 0.058(3) 0.050(3) -0.012(2) 0.013(2) -0.022(3)
C126 0.029(3) 0.056(3) 0.053(3) -0.012(2) -0.004(2) -0.003(3)
C128 0.027(3) 0.058(3) 0.068(4) -0.002(2) 0.000(3) -0.023(3)
C129 0.034(3) 0.072(4) 0.066(4) -0.010(3) 0.007(3) -0.030(3)
C130 0.036(3) 0.056(3) 0.050(3) -0.013(2) -0.001(2) -0.008(3)
C132 0.034(3) 0.039(3) 0.031(3) -0.007(2) -0.007(2) -0.000(2)
C134 0.041(3) 0.089(5) 0.059(4) -0.038(3) 0.021(3) -0.030(3)
C147 0.029(2) 0.036(2) 0.027(2) -0.0056(18) -0.0031(18) -0.0057(18)
C151 0.055(13) 0.039(9) 0.015(10) 0.004(9) 0.002(8) -0.008(9)
C152 0.030(2) 0.031(2) 0.037(2) -0.0078(18) -0.007(2) -0.0037(19)
C153 0.075(5) 0.119(6) 0.054(4) -0.060(5) 0.020(3) -0.033(4)
C154 0.053(3) 0.057(3) 0.044(3) -0.014(3) 0.010(3) -0.018(3)
C155 0.034(3) 0.036(3) 0.036(3) -0.009(2) -0.009(2) -0.004(2)
C156 0.041(3) 0.031(3) 0.045(3) -0.006(2) -0.015(2) -0.004(2)
C157 0.035(4) 0.036(3) 0.042(3) -0.006(3) -0.011(3) -0.007(3)
C158 0.047(4) 0.057(5) 0.035(4) 0.003(4) -0.016(3) -0.013(4)
C159 0.043(8) 0.018(7) 0.034(6) 0.002(6) -0.009(6) -0.007(6)
C163 0.031(3) 0.036(3) 0.035(3) -0.009(2) -0.010(2) -0.009(2)
C261 0.055(7) 0.034(6) 0.075(6) 0.001(5) -0.035(5) 0.016(5)
H10A 0.0528 0.0528 0.0528 0.0000 0.0000 0.0000
H10B 0.0528 0.0528 0.0528 0.0000 0.0000 0.0000
H10C 0.0453 0.0453 0.0453 0.0000 0.0000 0.0000
H10D 0.0441 0.0441 0.0441 0.0000 0.0000 0.0000
H10E 0.0491 0.0491 0.0491 0.0000 0.0000 0.0000
H10F 0.0491 0.0491 0.0491 0.0000 0.0000 0.0000
H10G 0.0449 0.0449 0.0449 0.0000 0.0000 0.0000
H10H 0.0449 0.0449 0.0449 0.0000 0.0000 0.0000
H10I 0.0498 0.0498 0.0498 0.0000 0.0000 0.0000
H10J 0.0498 0.0498 0.0498 0.0000 0.0000 0.0000
H10K 0.0454 0.0454 0.0454 0.0000 0.0000 0.0000
H10L 0.0454 0.0454 0.0454 0.0000 0.0000 0.0000
H10M 0.0446 0.0446 0.0446 0.0000 0.0000 0.0000
H10N 0.0446 0.0446 0.0446 0.0000 0.0000 0.0000
H10O 0.0450 0.0450 0.0450 0.0000 0.0000 0.0000
H10P 0.0450 0.0450 0.0450 0.0000 0.0000 0.0000
H10Q 0.0487 0.0487 0.0487 0.0000 0.0000 0.0000
H10R 0.0487 0.0487 0.0487 0.0000 0.0000 0.0000
H11A 0.0560 0.0560 0.0560 0.0000 0.0000 0.0000
H11B 0.0560 0.0560 0.0560 0.0000 0.0000 0.0000
H11C 0.0515 0.0515 0.0515 0.0000 0.0000 0.0000
H11D 0.0515 0.0515 0.0515 0.0000 0.0000 0.0000
H11E 0.0411 0.0411 0.0411 0.0000 0.0000 0.0000
H11F 0.0411 0.0411 0.0411 0.0000 0.0000 0.0000
H12A 0.0474 0.0474 0.0474 0.0000 0.0000 0.0000
H12B 0.0474 0.0474 0.0474 0.0000 0.0000 0.0000
H12C 0.0494 0.0494 0.0494 0.0000 0.0000 0.0000
H12D 0.0494 0.0494 0.0494 0.0000 0.0000 0.0000
H12I 0.0559 0.0559 0.0559 0.0000 0.0000 0.0000
H58 0.0320 0.0320 0.0320 0.0000 0.0000 0.0000
H59 0.0375 0.0375 0.0375 0.0000 0.0000 0.0000
H60 0.0341 0.0341 0.0341 0.0000 0.0000 0.0000
H61 0.0349 0.0349 0.0349 0.0000 0.0000 0.0000
H62 0.0365 0.0365 0.0365 0.0000 0.0000 0.0000
H63 0.0368 0.0368 0.0368 0.0000 0.0000 0.0000
H64 0.0359 0.0359 0.0359 0.0000 0.0000 0.0000
H66 0.0390 0.0390 0.0390 0.0000 0.0000 0.0000
H67 0.0365 0.0365 0.0365 0.0000 0.0000 0.0000
H68A 0.0396 0.0396 0.0396 0.0000 0.0000 0.0000
H68B 0.0396 0.0396 0.0396 0.0000 0.0000 0.0000
H73A 0.0450 0.0450 0.0450 0.0000 0.0000 0.0000
H73B 0.0450 0.0450 0.0450 0.0000 0.0000 0.0000
H76A 0.0495 0.0495 0.0495 0.0000 0.0000 0.0000
H76B 0.0495 0.0495 0.0495 0.0000 0.0000 0.0000
H77A 0.0548 0.0548 0.0548 0.0000 0.0000 0.0000
H77B 0.0548 0.0548 0.0548 0.0000 0.0000 0.0000
H78A 0.0440 0.0440 0.0440 0.0000 0.0000 0.0000
H78B 0.0440 0.0440 0.0440 0.0000 0.0000 0.0000
H79A 0.0456 0.0456 0.0456 0.0000 0.0000 0.0000
H79B 0.0456 0.0456 0.0456 0.0000 0.0000 0.0000
H81A 0.0414 0.0414 0.0414 0.0000 0.0000 0.0000
H81B 0.0414 0.0414 0.0414 0.0000 0.0000 0.0000
H83A 0.0475 0.0475 0.0475 0.0000 0.0000 0.0000
H83B 0.0475 0.0475 0.0475 0.0000 0.0000 0.0000
H85A 0.0448 0.0448 0.0448 0.0000 0.0000 0.0000
H85B 0.0448 0.0448 0.0448 0.0000 0.0000 0.0000
H86A 0.0470 0.0470 0.0470 0.0000 0.0000 0.0000
H86B 0.0497 0.0497 0.0497 0.0000 0.0000 0.0000
H89A 0.0427 0.0427 0.0427 0.0000 0.0000 0.0000
H89B 0.0427 0.0427 0.0427 0.0000 0.0000 0.0000
H91A 0.0433 0.0433 0.0433 0.0000 0.0000 0.0000
H91B 0.0433 0.0433 0.0433 0.0000 0.0000 0.0000
H92A 0.0442 0.0442 0.0442 0.0000 0.0000 0.0000
H92B 0.0442 0.0442 0.0442 0.0000 0.0000 0.0000
H94A 0.0436 0.0436 0.0436 0.0000 0.0000 0.0000
H94B 0.0436 0.0436 0.0436 0.0000 0.0000 0.0000
H95A 0.0458 0.0458 0.0458 0.0000 0.0000 0.0000
H95B 0.0458 0.0458 0.0458 0.0000 0.0000 0.0000
H96A 0.0463 0.0463 0.0463 0.0000 0.0000 0.0000
H96B 0.0463 0.0463 0.0463 0.0000 0.0000 0.0000
H98A 0.0461 0.0461 0.0461 0.0000 0.0000 0.0000
H98B 0.0461 0.0461 0.0461 0.0000 0.0000 0.0000
H113 0.0486 0.0486 0.0486 0.0000 0.0000 0.0000
H133 0.0566 0.0566 0.0566 0.0000 0.0000 0.0000
H135 0.0457 0.0457 0.0457 0.0000 0.0000 0.0000
H145 0.0486 0.0486 0.0486 0.0000 0.0000 0.0000
H147 0.0349 0.0349 0.0349 0.0000 0.0000 0.0000
H152 0.0385 0.0385 0.0385 0.0000 0.0000 0.0000
H159 0.0493 0.0493 0.0493 0.0000 0.0000 0.0000
H161 0.0655 0.0655 0.0655 0.0000 0.0000 0.0000
H213 0.0580 0.0580 0.0580 0.0000 0.0000 0.0000
H233 0.0582 0.0582 0.0582 0.0000 0.0000 0.0000
H235 0.0469 0.0469 0.0469 0.0000 0.0000 0.0000
H238 0.0734 0.0734 0.0734 0.0000 0.0000 0.0000
H245 0.0531 0.0531 0.0531 0.0000 0.0000 0.0000
H259 0.0451 0.0451 0.0451 0.0000 0.0000 0.0000
H260 0.0561 0.0561 0.0561 0.0000 0.0000 0.0000
H261 0.0831 0.0831 0.0831 0.0000 0.0000 0.0000
H3A 0.0392 0.0392 0.0392 0.0000 0.0000 0.0000
H3B 0.0392 0.0392 0.0392 0.0000 0.0000 0.0000
H3C 0.0392 0.0392 0.0392 0.0000 0.0000 0.0000
H1A1 0.0624 0.0624 0.0624 0.0000 0.0000 0.0000
H1A2 0.0624 0.0624 0.0624 0.0000 0.0000 0.0000
H1A3 0.0624 0.0624 0.0624 0.0000 0.0000 0.0000
H1B1 0.0317 0.0317 0.0317 0.0000 0.0000 0.0000
H1B2 0.0317 0.0317 0.0317 0.0000 0.0000 0.0000
H1B3 0.0317 0.0317 0.0317 0.0000 0.0000 0.0000
H2A1 0.0450 0.0450 0.0450 0.0000 0.0000 0.0000
H2A2 0.0450 0.0450 0.0450 0.0000 0.0000 0.0000
H2A3 0.0450 0.0450 0.0450 0.0000 0.0000 0.0000
H2B1 0.0320 0.0320 0.0320 0.0000 0.0000 0.0000
H2B2 0.0320 0.0320 0.0320 0.0000 0.0000 0.0000
H2B3 0.0320 0.0320 0.0320 0.0000 0.0000 0.0000
C359 0.057(12) 0.080(14) 0.052(8) -0.021(9) 0.005(8) -0.015(8)
C335 0.054(12) 0.076(14) 0.056(10) -0.019(9) 0.008(8) -0.015(9)
H160 0.0926 0.0926 0.0926 0.0000 0.0000 0.0000
H335 0.0366 0.0366 0.0366 0.0000 0.0000 0.0000
H360 0.0430 0.0430 0.0430 0.0000 0.0000 0.0000
H333 0.0396 0.0396 0.0396 0.0000 0.0000 0.0000
H359 0.0336 0.0336 0.0336 0.0000 0.0000 0.0000
H1C1 0.0261 0.0261 0.0261 0.0000 0.0000 0.0000
H1C2 0.0261 0.0261 0.0261 0.0000 0.0000 0.0000
H1C3 0.0261 0.0261 0.0261 0.0000 0.0000 0.0000

loop_
_atom_type_symbol
_atom_type_description
_atom_type_scat_dispersion_real
_atom_type_scat_dispersion_imag
_atom_type_scat_source
C C 0.0033 0.0016
;
International Tables for Crystallography
(1992, Vol. C, Tables 4.2.6.8 and 6.1.1.4)
;
H H 0.0000 0.0000
;
International Tables for Crystallography
(1992, Vol. C, Table 6.1.1.4)
;
O O 0.0106 0.0060
;
International Tables for Crystallography
(1992, Vol. C, Tables 4.2.6.8 and 6.1.1.4)
;
S S 0.1246 0.1234
;
International Tables for Crystallography
(1992, Vol. C, Tables 4.2.6.8 and 6.1.1.4)
;
F F 0.0171 0.0103
;
International Tables for Crystallography
(1992, Vol. C, Tables 4.2.6.8 and 6.1.1.4)
;
Ni Ni 0.3393 1.1124
;
International Tables for Crystallography
(1992, Vol. C, Tables 4.2.6.8 and 6.1.1.4)
;
N N 0.0061 0.0033
;
International Tables for Crystallography
(1992, Vol. C, Tables 4.2.6.8 and 6.1.1.4)
;

loop_
_geom_angle_atom_site_label_1
_geom_angle_atom_site_label_2
_geom_angle_atom_site_label_3
_geom_angle
_geom_angle_publ_flag
S5 Ni1 S6 93.39(5) yes
S5 Ni1 S8 179.51(7) yes
S5 Ni1 S10 86.43(5) yes
S6 Ni1 S8 86.88(5) yes
S6 Ni1 S10 176.70(7) yes
S8 Ni1 S10 93.28(5) yes
S7 Ni2 S11 93.55(6) yes
S7 Ni2 S13 86.65(6) yes
S7 Ni2 S14 179.70(6) yes
S11 Ni2 S13 178.80(7) yes
S11 Ni2 S14 86.16(6) yes
S13 Ni2 S14 93.65(6) yes
S16 Ni3 S19 87.47(10) yes
S16 Ni3 S20 178.10(12) yes
S16 Ni3 S25 93.18(8) yes
S19 Ni3 S20 93.47(10) yes
S19 Ni3 S25 176.46(12) yes
S20 Ni3 S25 85.78(9) yes
S16B Ni4 S24B 178.0(7) yes
S16B Ni4 S25B 93.0(6) yes
S16B Ni4 S37 85.3(5) yes
S24B Ni4 S25B 88.3(5) yes
S24B Ni4 S37 93.2(4) yes
S25B Ni4 S37 176.1(6) yes
Ni1 S5 C82 101.85(18) yes
Ni1 S6 C57 102.16(17) yes
Ni2 S7 C72 101.17(18) yes
Ni1 S8 C70 101.89(19) yes
C82 S9 C87 98.0(3) yes
Ni1 S10 C105 102.44(16) yes
Ni2 S11 C65 101.56(18) yes
C72 S12 C99 97.1(2) yes
Ni2 S13 C93 101.54(18) yes
Ni2 S14 C75 101.49(19) yes
C70 S15 C74 97.6(3) yes
Ni3 S16 C163 101.6(2) yes
Ni4 S16B C16C 102.1(10) yes
C75 S17 C80 97.7(3) yes
C57 S18 C87 97.4(2) yes
Ni3 S19 C157 101.7(3) yes
Ni3 S20 C156 101.9(2) yes
C65 S21 C99 97.0(3) yes
C74 S22 C105 97.5(2) yes
C80 S23 C93 96.8(3) yes
C156 S24 C158 98.3(4) yes
Ni4 S24B C88 101.9(11) yes
Ni3 S25 C155 102.5(2) yes
Ni4 S25B C15C 102.8(11) yes
C132 S27 C163 97.1(3) yes
C13B S27B C16C 97.3(19) yes
C157 S29 C158 98.5(4) yes
C132 S31 C155 97.1(3) yes
C13B S31B C15C 97(2) yes
C88 S35 C151 97.9(13) yes
C15B S36 C151 97.6(10) yes
Ni4 S37 C15B 101.4(8) yes
C85 O39 C91 112.0(4) yes
C60 O40 C94 113.0(3) yes
C79 O41 C108 111.5(3) yes
C58 O42 C110 112.9(4) yes
C81 O43 C112 112.2(4) yes
C67 O44 C73 111.9(4) yes
C95 O45 C147 113.6(3) yes
C96 O46 C104 111.2(3) yes
C63 O47 C92 115.5(3) yes
C78 O48 C107 111.6(3) yes
C59 O49 C76 112.1(4) yes
C64 O50 C109 114.2(4) yes
C61 O51 C121 112.3(4) yes
C71 O52 C98 114.0(4) yes
C66 O53 C106 115.4(4) yes
C111 O54 C152 111.9(4) yes
C68 O55 C102 111.6(4) yes
C62 O56 C77 111.9(4) yes
S27B C13B S31B 113(3) yes
S27B C13B S33B 121(2) yes
S31B C13B S33B 126(3) yes
S36 C15B S37 122.1(12) yes
S36 C15B C88 116.1(19) yes
S37 C15B C88 121.7(19) yes
S25B C15C S31B 123.6(16) yes
S25B C15C C16C 120(2) yes
S31B C15C C16C 116(2) yes
S16B C16C S27B 121.3(15) yes
S16B C16C C15C 122(2) yes
S27B C16C C15C 117(2) yes
S6 C57 S18 122.7(3) yes
S6 C57 C82 120.0(3) yes
S18 C57 C82 117.3(4) yes
O42 C58 C60 105.9(3) yes
O42 C58 C89 112.2(4) yes
C60 C58 C89 112.2(4) yes
O49 C59 C63 107.3(4) yes
O49 C59 C103 113.1(4) yes
C63 C59 C103 111.0(4) yes
O40 C60 C58 106.9(3) yes
O40 C60 C97 112.2(4) yes
C58 C60 C97 111.3(4) yes
O51 C61 C71 106.3(4) yes
O51 C61 C115 113.3(4) yes
C71 C61 C115 111.5(4) yes
O56 C62 C83 112.5(4) yes
O56 C62 C147 106.5(4) yes
C83 C62 C147 111.9(4) yes
O47 C63 C59 106.6(4) yes
O47 C63 C86 111.8(4) yes
C59 C63 C86 112.1(4) yes
O50 C64 C67 106.9(4) yes
O50 C64 C90 111.6(4) yes
C67 C64 C90 111.8(4) yes
S11 C65 S21 121.9(3) yes
S11 C65 C72 121.8(4) yes
S21 C65 C72 116.3(4) yes
O53 C66 C100 111.8(4) yes
O53 C66 C152 107.2(4) yes
C100 C66 C152 111.8(4) yes
O44 C67 C64 107.1(4) yes
O44 C67 C84 112.4(4) yes
C64 C67 C84 111.8(4) yes
O55 C68 C92 110.2(4) yes
S8 C70 S15 122.9(3) yes
S8 C70 C105 121.4(4) yes
S15 C70 C105 115.7(3) yes
O52 C71 C61 107.2(4) yes
O52 C71 C114 112.0(4) yes
C61 C71 C114 110.6(4) yes
S7 C72 S12 121.6(3) yes
S7 C72 C65 121.8(4) yes
S12 C72 C65 116.5(4) yes
O44 C73 C81 110.0(4) yes
S15 C74 S22 112.9(3) yes
S15 C74 S30 123.1(4) yes
S22 C74 S30 124.0(3) yes
S14 C75 S17 122.6(3) yes
S14 C75 C93 122.1(4) yes
S17 C75 C93 115.3(4) yes
O49 C76 C79 109.4(4) yes
O56 C77 C85 109.7(4) yes
O48 C78 C106 110.2(4) yes
O41 C79 C76 110.7(4) yes
S17 C80 S23 113.3(3) yes
S17 C80 S32 123.5(4) yes
S23 C80 S32 123.3(3) yes
O43 C81 C73 110.6(4) yes
S5 C82 S9 122.4(3) yes
S5 C82 C57 122.5(4) yes
S9 C82 C57 115.0(3) yes
C62 C83 C129 112.4(5) yes
C67 C84 C128 111.1(5) yes
O39 C85 C77 110.6(4) yes
C63 C86 C118 112.8(5) yes
S9 C87 S18 112.3(3) yes
S9 C87 S28 123.7(4) yes
S18 C87 S28 124.1(3) yes
S24B C88 S35 123.4(16) yes
S24B C88 C15B 121(2) yes
S35 C88 C15B 115(2) yes
C58 C89 C125 112.0(4) yes
C64 C90 C116 112.5(5) yes
O39 C91 C109 110.2(4) yes
O47 C92 C68 108.2(4) yes
S13 C93 S23 122.0(3) yes
S13 C93 C75 121.2(4) yes
S23 C93 C75 116.9(4) yes
O40 C94 C108 108.6(4) yes
O45 C95 C112 108.9(4) yes
O46 C96 C98 109.5(4) yes
C60 C97 C154 111.5(4) yes
O52 C98 C96 108.4(4) yes
S12 C99 S21 113.1(3) yes
S12 C99 S26 123.8(4) yes
S21 C99 S26 123.1(3) yes
C66 C100 C130 112.8(5) yes
C119 C101 C147 112.5(4) yes
O55 C102 C110 110.8(4) yes
C59 C103 C123 111.4(4) yes
O46 C104 C111 110.5(4) yes
S10 C105 S22 122.9(3) yes
S10 C105 C70 120.8(3) yes
S22 C105 C70 116.3(4) yes
O53 C106 C78 107.4(4) yes
O48 C107 C121 110.6(4) yes
O41 C108 C94 110.0(4) yes
O50 C109 C91 107.8(4) yes
O42 C110 C102 109.3(4) yes
O54 C111 C104 109.8(5) yes
O43 C112 C95 109.9(4) yes
C136 C113 C138 120.0(4) yes
C71 C114 C153 112.6(6) yes
C61 C115 C134 111.8(5) yes
C90 C116 C128 111.2(4) yes
F1A C117 C133 123.9(12) yes
F1A C117 C159 115.4(12) yes
C133 C117 C159 120.0(11) yes
C86 C118 C123 110.6(5) yes
C101 C119 C129 111.2(4) yes
O51 C121 C107 109.4(4) yes
C126 C122 C152 111.5(5) yes
C103 C123 C118 110.9(4) yes
C89 C125 C154 110.7(5) yes
C122 C126 C130 110.5(4) yes
C84 C128 C116 110.0(4) yes
C83 C129 C119 110.7(5) yes
C100 C130 C126 110.6(4) yes
N1A C131 C135 119.5(10) yes
N1A C131 C159 120.4(9) yes
C135 C131 C159 120.0(10) yes
S27 C132 S31 113.1(3) yes
S27 C132 S33 123.7(4) yes
S31 C132 S33 123.1(3) yes
C117 C133 C160 120.0(10) yes
C115 C134 C153 110.7(5) yes
C131 C135 C160 120.0(9) yes
N2A C136 C113 120.9(4) yes
N2A C136 C145 119.1(5) yes
C113 C136 C145 120.0(4) yes
C113 C138 C161 120.0(5) yes
C136 C145 C148 120.0(5) yes
O45 C147 C62 107.2(3) yes
O45 C147 C101 112.3(4) yes
C62 C147 C101 111.9(4) yes
F2A C148 C145 117.7(6) yes
F2A C148 C161 122.2(6) yes
C145 C148 C161 120.0(4) yes
S35 C151 S36 112.4(12) yes
S35 C151 S38 124.0(13) yes
S36 C151 S38 123.3(12) yes
O54 C152 C66 106.7(4) yes
O54 C152 C122 114.2(4) yes
C66 C152 C122 111.0(4) yes
C114 C153 C134 110.1(5) yes
C97 C154 C125 109.9(4) yes
S25 C155 S31 122.7(4) yes
S25 C155 C163 120.8(5) yes
S31 C155 C163 116.4(5) yes
S20 C156 S24 122.4(4) yes
S20 C156 C157 121.1(5) yes
S24 C156 C157 116.6(5) yes
S19 C157 S29 123.6(5) yes
S19 C157 C156 121.8(5) yes
S29 C157 C156 114.5(5) yes
S24 C158 S29 112.1(5) yes
S24 C158 S34 123.9(5) yes
S29 C158 S34 123.9(5) yes
C117 C159 C131 120.0(9) yes
C133 C160 C135 120.0(8) yes
C138 C161 C148 120.0(5) yes
S16 C163 S27 122.1(4) yes
S16 C163 C155 121.6(5) yes
S27 C163 C155 116.2(5) yes
C171 C170 C175 120.0(4) yes
N3 C171 C170 119.2(4) yes
N3 C171 C172 120.8(4) yes
C170 C171 C172 120.0(4) yes
C171 C172 C173 120.0(4) yes
F3 C173 C172 121.0(6) yes
F3 C173 C174 119.0(6) yes
C172 C173 C174 120.0(5) yes
C173 C174 C175 120.0(5) yes
C170 C175 C174 120.0(4) yes
C236 C213 C238 120.0(6) yes
F1B C217 C233 119.6(7) yes
F1B C217 C259 120.3(7) yes
C233 C217 C259 120.0(6) yes
N1B C231 C235 119.7(6) yes
N1B C231 C259 120.4(5) yes
C235 C231 C259 120.0(6) yes
C217 C233 C260 120.0(6) yes
C231 C235 C260 120.0(6) yes
N2B C236 C213 119.8(6) yes
N2B C236 C245 120.1(5) yes
C213 C236 C245 120.0(5) yes
C213 C238 C261 120.0(5) yes
C236 C245 C248 120.0(5) yes
F2B C248 C245 117.7(7) yes
F2B C248 C261 122.3(7) yes
C245 C248 C261 120.0(6) yes
C217 C259 C231 120.0(5) yes
C233 C260 C235 120.0(5) yes
C238 C261 C248 120.0(6) yes
C359 C331 C335 120.0(14) yes
C359 C331 N1C 119.8(15) yes
C335 C331 N1C 120.2(12) yes
C331 C359 C317 120.0(14) yes
C359 C317 C333 120.0(12) yes
C359 C317 F1C 101.4(13) yes
C333 C317 F1C 138.6(14) yes
C317 C333 C360 120.0(14) yes
C333 C360 C335 120.0(14) yes
C331 C335 C360 120.0(12) yes
C181 C180 C185 120.0(5) yes
C180 C181 C182 120.0(5) yes
C180 C181 N4 119.9(5) yes
C182 C181 N4 120.0(5) yes
C181 C182 C183 120.0(5) yes
C182 C183 C184 120.0(6) yes
C183 C184 C185 120.0(7) yes
C180 C185 C184 120.0(5) yes
C180 C185 F4 108.7(9) yes
C184 C185 F4 131.3(9) yes

loop_
_geom_bond_atom_site_label_1
_geom_bond_atom_site_label_2
_geom_bond_distance
_geom_bond_publ_flag
Ni1 S5 2.1624(14) yes
Ni1 S6 2.1642(13) yes
Ni1 S8 2.1600(16) yes
Ni1 S10 2.1594(14) yes
Ni2 S7 2.1621(14) yes
Ni2 S11 2.1562(15) yes
Ni2 S13 2.1567(14) yes
Ni2 S14 2.1615(16) yes
Ni3 S16 2.161(2) yes
Ni3 S19 2.171(3) yes
Ni3 S20 2.158(3) yes
Ni3 S25 2.1589(19) yes
Ni4 S16B 2.145(16) yes
Ni4 S24B 2.155(14) yes
Ni4 S25B 2.173(14) yes
Ni4 S37 2.188(10) yes
S5 C82 1.711(5) yes
S6 C57 1.734(5) yes
S7 C72 1.722(5) yes
S8 C70 1.722(5) yes
S9 C82 1.742(5) yes
S9 C87 1.741(5) yes
S10 C105 1.714(5) yes
S11 C65 1.714(6) yes
S12 C72 1.744(5) yes
S12 C99 1.733(5) yes
S13 C93 1.715(6) yes
S14 C75 1.700(5) yes
S15 C70 1.739(5) yes
S15 C74 1.734(5) yes
S16 C163 1.732(7) yes
S16B C16C 1.75(3) yes
S17 C75 1.749(5) yes
S17 C80 1.726(6) yes
S18 C57 1.729(4) yes
S18 C87 1.739(6) yes
S19 C157 1.698(8) yes
S20 C156 1.710(6) yes
S21 C65 1.752(5) yes
S21 C99 1.729(6) yes
S22 C74 1.730(6) yes
S22 C105 1.735(4) yes
S23 C80 1.738(6) yes
S23 C93 1.745(5) yes
S24 C156 1.739(7) yes
S24 C158 1.729(8) yes
S24B C88 1.72(4) yes
S25 C155 1.716(7) yes
S25B C15C 1.72(3) yes
S26 C99 1.645(5) yes
S27 C132 1.735(6) yes
S27 C163 1.743(7) yes
S27B C13B 1.73(5) yes
S27B C16C 1.72(3) yes
S28 C87 1.632(5) yes
S29 C157 1.755(7) yes
S29 C158 1.742(9) yes
S30 C74 1.640(5) yes
S31 C132 1.735(6) yes
S31 C155 1.741(6) yes
S31B C13B 1.74(4) yes
S31B C15C 1.75(3) yes
S32 C80 1.640(6) yes
S33 C132 1.643(6) yes
S33B C13B 1.64(5) yes
S34 C158 1.640(8) yes
S35 C88 1.75(3) yes
S35 C151 1.73(2) yes
S36 C15B 1.74(2) yes
S36 C151 1.75(2) yes
S37 C15B 1.71(2) yes
S38 C151 1.62(2) yes
F1A C117 1.305(18) yes
F1B C217 1.332(11) yes
F2A C148 1.285(9) yes
F2B C248 1.346(11) yes
F3 C173 1.278(9) yes
O39 C85 1.416(5) yes
O39 C91 1.423(6) yes
O40 C60 1.445(5) yes
O40 C94 1.423(7) yes
O41 C79 1.420(5) yes
O41 C108 1.428(6) yes
O42 C58 1.449(5) yes
O42 C110 1.417(8) yes
O43 C81 1.425(5) yes
O43 C112 1.426(6) yes
O44 C67 1.446(6) yes
O44 C73 1.418(7) yes
O45 C95 1.421(7) yes
O45 C147 1.437(5) yes
O46 C96 1.430(6) yes
O46 C104 1.420(6) yes
O47 C63 1.445(5) yes
O47 C92 1.422(7) yes
O48 C78 1.423(6) yes
O48 C107 1.422(5) yes
O49 C59 1.445(5) yes
O49 C76 1.428(7) yes
O50 C64 1.438(5) yes
O50 C109 1.426(7) yes
O51 C61 1.449(5) yes
O51 C121 1.411(7) yes
O52 C71 1.435(6) yes
O52 C98 1.421(7) yes
O53 C66 1.439(5) yes
O53 C106 1.419(7) yes
O54 C111 1.418(8) yes
O54 C152 1.446(5) yes
O55 C68 1.425(6) yes
O55 C102 1.409(6) yes
O56 C62 1.441(5) yes
O56 C77 1.419(8) yes
N1A C131 1.439(17) yes
N1B C231 1.433(9) yes
N2A C136 1.441(8) yes
N2B C236 1.437(8) yes
N3 C171 1.432(6) yes
C15B C88 1.38(3) yes
C15C C16C 1.34(3) yes
C57 C82 1.360(7) yes
C58 C60 1.514(8) yes
C58 C89 1.523(6) yes
C59 C63 1.511(8) yes
C59 C103 1.529(6) yes
C60 C97 1.526(6) yes
C61 C71 1.520(8) yes
C61 C115 1.519(7) yes
C62 C83 1.511(7) yes
C62 C147 1.515(8) yes
C63 C86 1.527(7) yes
C64 C67 1.508(8) yes
C64 C90 1.526(7) yes
C65 C72 1.334(7) yes
C66 C100 1.524(7) yes
C66 C152 1.514(8) yes
C67 C84 1.523(7) yes
C68 C92 1.489(6) yes
C70 C105 1.365(7) yes
C71 C114 1.531(8) yes
C73 C81 1.496(7) yes
C75 C93 1.357(7) yes
C76 C79 1.499(7) yes
C77 C85 1.496(7) yes
C78 C106 1.503(7) yes
C83 C129 1.510(8) yes
C84 C128 1.526(8) yes
C86 C118 1.520(7) yes
C89 C125 1.501(7) yes
C90 C116 1.517(7) yes
C91 C109 1.496(7) yes
C94 C108 1.495(7) yes
C95 C112 1.493(7) yes
C96 C98 1.498(7) yes
C97 C154 1.523(7) yes
C100 C130 1.533(7) yes
C101 C119 1.520(7) yes
C101 C147 1.522(6) yes
C102 C110 1.494(7) yes
C103 C123 1.522(7) yes
C104 C111 1.501(7) yes
C107 C121 1.499(7) yes
C113 C136 1.390(7) yes
C113 C138 1.390(7) yes
C114 C153 1.514(9) yes
C115 C134 1.521(8) yes
C116 C128 1.513(10) yes
C117 C133 1.390(16) yes
C117 C159 1.390(17) yes
C118 C123 1.510(9) yes
C119 C129 1.528(10) yes
C122 C126 1.527(8) yes
C122 C152 1.521(7) yes
C125 C154 1.531(10) yes
C126 C130 1.507(9) yes
C131 C135 1.390(13) yes
C131 C159 1.390(17) yes
C133 C160 1.390(16) yes
C134 C153 1.521(12) yes
C135 C160 1.390(14) yes
C136 C145 1.390(7) yes
C138 C161 1.390(7) yes
C145 C148 1.390(7) yes
C148 C161 1.390(8) yes
C155 C163 1.351(9) yes
C156 C157 1.374(10) yes
C170 C171 1.390(6) yes
C170 C175 1.390(7) yes
C171 C172 1.390(6) yes
C172 C173 1.390(7) yes
C173 C174 1.390(8) yes
C174 C175 1.390(8) yes
C213 C236 1.390(8) yes
C213 C238 1.390(10) yes
C217 C233 1.390(10) yes
C217 C259 1.390(10) yes
C231 C235 1.390(8) yes
C231 C259 1.390(9) yes
C233 C260 1.390(10) yes
C235 C260 1.390(10) yes
C236 C245 1.390(8) yes
C238 C261 1.390(10) yes
C245 C248 1.390(9) yes
C248 C261 1.390(10) yes
C331 C359 1.390(18) yes
C331 C335 1.39(2) yes
C331 N1C 1.44(2) yes
C359 C317 1.39(2) yes
C317 C333 1.39(2) yes
C317 F1C 1.366(18) yes
C333 C360 1.39(2) yes
C360 C335 1.39(2) yes
C180 C181 1.390(7) yes
C180 C185 1.390(9) yes
C181 C182 1.390(8) yes
C181 N4 1.443(8) yes
C182 C183 1.390(10) yes
C183 C184 1.390(11) yes
C184 C185 1.390(10) yes
C185 F4 1.327(13) yes

loop_
_geom_hbond_atom_site_label_D
_geom_hbond_atom_site_label_H
_geom_hbond_atom_site_label_A
_geom_hbond_site_symmetry_A
_geom_hbond_distance_DA
_geom_hbond_distance_DH
_geom_hbond_distance_HA
_geom_hbond_angle_DHA
_geom_hbond_publ_flag
N1A H1A1 O39 . 2.811(17) 0.910 2.567 95.9 no
N1A H1A2 O43 . 2.825(18) 0.910 1.988 152.1 no
N1A H1A2 O45 . 2.832(14) 0.910 2.280 118.8 no
N1A H1A3 O39 . 2.811(17) 0.910 2.347 111.5 no
N1A H1A3 O56 . 2.933(15) 0.910 2.047 164.2 no
N1B H1B1 O41 . 2.802(8) 0.910 2.521 98.4 no
N1B H1B1 O42 . 2.915(7) 0.910 2.410 115.1 no
N1B H1B2 O41 . 2.802(8) 0.910 2.328 112.2 no
N1B H1B3 O47 . 3.016(7) 0.910 2.575 110.4 no
N1B H1B3 O55 . 2.875(9) 0.910 1.972 171.5 no
N2A H2A1 O49 . 3.027(8) 0.910 2.382 127.9 no
N2A H2A2 O40 . 2.944(7) 0.910 2.383 119.8 no
N2A H2A2 O41 . 2.847(9) 0.910 1.995 155.3 no
N2A H2A3 O42 . 3.052(7) 0.910 2.182 159.5 no
N2A H2A3 O55 . 2.814(8) 0.910 2.266 118.3 no
N2B H2B1 O48 . 2.877(9) 0.910 2.555 101.4 no
N2B H2B1 O53 . 3.017(8) 0.910 2.122 167.2 no
N2B H2B2 O48 . 2.877(9) 0.910 2.419 111.3 no
N2B H2B2 O51 . 2.905(8) 0.910 2.010 167.6 no
N2B H2B3 O46 . 2.811(9) 0.910 1.914 167.9 no
N3 H3A O43 . 2.810(8) 0.910 2.534 98.0 no
N3 H3B O43 . 2.810(8) 0.910 2.347 111.4 no
N3 H3C O39 . 2.867(9) 0.910 1.979 164.8 no
N1C H1C1 F1B . 2.74(2) 0.910 2.464 97.8 no
N1C H1C1 O44 . 2.94(2) 0.910 2.344 122.7 no
N1C H1C2 O43 . 2.90(2) 0.910 2.018 163.6 no
N1C H1C3 O39 . 2.82(2) 0.910 2.251 119.8 no
N4 H4A O52 1_465 2.997(8) 0.910 2.099 168.9 no
N4 H4B O48 1_465 2.810(8) 0.910 1.919 166.0 no
N4 H4C O46 1_465 2.872(9) 0.910 2.327 118.3 no
N4 H4C O54 1_465 2.959(8) 0.910 2.092 158.8 no
